data_7230790
loop_
_publ_author_name
'Manna, Utsab'
'Das, Gopal'

_publ_section_title
;
 Cyclic (H2O)6confined hexameric host--guest assemblies and aerial
 CO2fixation by electron-rich neutral urea/thiourea scaffolds
;
_journal_issue 26
_journal_name_full CrystEngComm
_journal_page_first 3741
_journal_paper_doi 10.1039/C8CE00611C
_journal_volume 20
_journal_year 2018
_chemical_formula_moiety 'C27 H33 N7 S3, C16 H36 N, Cl'
_chemical_formula_sum 'C43 H69 Cl N8 S3'
_chemical_formula_weight 829.69
_space_group_crystal_system monoclinic
_space_group_IT_number 14
_space_group_name_Hall '-P 2ybc'
_space_group_name_H-M_alt 'P 1 21/c 1'
_symmetry_space_group_name_Hall '-P 2ybc'
_symmetry_space_group_name_H-M 'P 1 21/c 1'
_atom_sites_solution_hydrogens geom
_audit_creation_method SHELXL-2014/7
_audit_update_record
;
2017-09-25 deposited with the CCDC.
2018-05-29 downloaded from the CCDC.
;
_cell_angle_alpha 90
_cell_angle_beta 100.231(10)
_cell_angle_gamma 90
_cell_formula_units_Z 4
_cell_length_a 10.3430(9)
_cell_length_b 22.987(4)
_cell_length_c 20.053(2)
_cell_measurement_reflns_used 1183
_cell_measurement_temperature 298(2)
_cell_measurement_theta_max 18.1570
_cell_measurement_theta_min 3.5000
_cell_volume 4691.9(10)
_computing_cell_refinement 'Bruker SMART'
_computing_data_collection 'Bruker SMART'
_computing_data_reduction 'Bruker SAINT'
_computing_molecular_graphics 'Bruker SHELXTL'
_computing_publication_material 'Bruker SHELXTL'
_computing_structure_refinement 'SHELXL-2014/7 (Sheldrick, 2014)'
_computing_structure_solution 'Bruker SHELXTL'
_diffrn_ambient_temperature 298(2)
_diffrn_measured_fraction_theta_full 0.998
_diffrn_measured_fraction_theta_max 0.998
_diffrn_measurement_device_type 'CCD and area detector'
_diffrn_measurement_method 'phi and omega scans'
_diffrn_radiation_type MoK\a
_diffrn_radiation_wavelength 0.71073
_diffrn_reflns_av_R_equivalents 0.1314
_diffrn_reflns_av_unetI/netI 0.3083
_diffrn_reflns_Laue_measured_fraction_full 0.998
_diffrn_reflns_Laue_measured_fraction_max 0.998
_diffrn_reflns_limit_h_max 12
_diffrn_reflns_limit_h_min -12
_diffrn_reflns_limit_k_max 27
_diffrn_reflns_limit_k_min -25
_diffrn_reflns_limit_l_max 23
_diffrn_reflns_limit_l_min -22
_diffrn_reflns_number 17433
_diffrn_reflns_point_group_measured_fraction_full 0.998
_diffrn_reflns_point_group_measured_fraction_max 0.998
_diffrn_reflns_theta_full 25.000
_diffrn_reflns_theta_max 25.000
_diffrn_reflns_theta_min 2.991
_diffrn_source 'sealed tube'
_exptl_absorpt_coefficient_mu 0.253
_exptl_absorpt_correction_type multi-scan
_exptl_absorpt_process_details SADABS
_exptl_crystal_colour colourless
_exptl_crystal_density_diffrn 1.175
_exptl_crystal_description plate
_exptl_crystal_F_000 1792.0
_exptl_crystal_size_max 0.34
_exptl_crystal_size_mid 0.29
_exptl_crystal_size_min 0.23
_exptl_transmission_factor_max 0.943
_exptl_transmission_factor_min 0.918
_refine_diff_density_max 0.282
_refine_diff_density_min -0.213
_refine_diff_density_rms 0.052
_refine_ls_extinction_coef 0.00068(11)
_refine_ls_extinction_expression Fc^*^=kFc[1+0.001xFc^2^\l^3^/sin(2\q)]^-1/4^
_refine_ls_extinction_method 'SHELXL-2014/7 (Sheldrick 2014'
_refine_ls_goodness_of_fit_ref 0.998
_refine_ls_hydrogen_treatment constr
_refine_ls_matrix_type full
_refine_ls_number_parameters 557
_refine_ls_number_reflns 8245
_refine_ls_number_restraints 61
_refine_ls_restrained_S_all 0.997
_refine_ls_R_factor_all 0.3175
_refine_ls_R_factor_gt 0.0986
_refine_ls_shift/su_max 0.007
_refine_ls_shift/su_mean 0.004
_refine_ls_structure_factor_coef Fsqd
_refine_ls_weighting_details 'w=1/[\s^2^(Fo^2^)+(0.0100P)^2^+2.0010P] where P=(Fo^2^+2Fc^2^)/3'
_refine_ls_weighting_scheme calc
_refine_ls_wR_factor_gt 0.1306
_refine_ls_wR_factor_ref 0.2023
_reflns_Friedel_coverage 0.000
_reflns_number_gt 6156
_reflns_number_total 8245
_reflns_threshold_expression 'I > 2\s(I)'
_cod_data_source_file c8ce00611c2.cif
_cod_data_source_block exp_T-Ph-ncs-TBACl
_cod_depositor_comments 'Adding full bibliography for 7230787--7230794.cif.'
_cod_database_code 7230790
_shelx_shelxl_version_number 2014/7
_shelx_space_group_comment
;
The symmetry employed for this shelxl refinement is uniquely defined
by the following loop, which should always be used as a source of
symmetry information in preference to the above space-group names.
They are only intended as comments.
;

loop_
_space_group_symop_operation_xyz
'x, y, z'
'-x, y+1/2, -z+1/2'
'-x, -y, -z'
'x, -y-1/2, z-1/2'

loop_
_atom_site_label
_atom_site_type_symbol
_atom_site_fract_x
_atom_site_fract_y
_atom_site_fract_z
_atom_site_U_iso_or_equiv
_atom_site_adp_type
_atom_site_occupancy
_atom_site_site_symmetry_order
_atom_site_calc_flag
_atom_site_refinement_flags_posn
_atom_site_refinement_flags_adp
_atom_site_refinement_flags_occupancy
_atom_site_disorder_assembly
_atom_site_disorder_group
C42A C 0.7001(14) 0.7563(6) 0.3530(10) 0.080(7) Uani 0.5 1 d D . P A 1
H42A H 0.7779 0.7379 0.3785 0.096 Uiso 0.5 1 calc R U P A 1
H42B H 0.6896 0.7436 0.3063 0.096 Uiso 0.5 1 calc R U P A 1
C1A C -0.0130(15) 0.6113(9) 0.3450(9) 0.106(7) Uani 0.5 1 d D U P B 1
H1A1 H 0.0145 0.5889 0.3860 0.127 Uiso 0.5 1 calc R U P B 1
H1A2 H -0.0426 0.6490 0.3578 0.127 Uiso 0.5 1 calc R U P B 1
C10A C -0.2197(17) 0.5678(9) 0.3452(9) 0.104(7) Uani 0.5 1 d D . P B 1
H10A H -0.2994 0.5540 0.3165 0.125 Uiso 0.5 1 calc R U P B 1
H10B H -0.2411 0.6029 0.3677 0.125 Uiso 0.5 1 calc R U P B 1
C19A C -0.1907(19) 0.6199(7) 0.2499(8) 0.107(8) Uani 0.5 1 d D U P B 1
H19A H -0.1254 0.6412 0.2305 0.128 Uiso 0.5 1 calc R U P B 1
H19B H -0.2395 0.6481 0.2715 0.128 Uiso 0.5 1 calc R U P B 1
C39A C 0.067(2) 0.7852(17) 0.3989(18) 0.115(11) Uani 0.5 1 d D . P C 1
H39A H 0.0660 0.7450 0.3857 0.173 Uiso 0.5 1 calc R U P C 1
H39B H -0.0106 0.8041 0.3748 0.173 Uiso 0.5 1 calc R U P C 1
H39C H 0.0673 0.7879 0.4467 0.173 Uiso 0.5 1 calc R U P C 1
C43A C 0.7138(17) 0.8213(6) 0.3571(11) 0.082(7) Uani 0.5 1 d D U P A 1
H43F H 0.6376 0.8390 0.3305 0.124 Uiso 0.5 1 calc R U P A 1
H43E H 0.7908 0.8329 0.3399 0.124 Uiso 0.5 1 calc R U P A 1
H43D H 0.7216 0.8335 0.4034 0.124 Uiso 0.5 1 calc R U P A 1
C42B C 0.695(2) 0.7798(12) 0.3798(8) 0.26(2) Uani 0.5 1 d D . P A 2
H42C H 0.6912 0.8134 0.4086 0.309 Uiso 0.5 1 calc R U P A 2
H42D H 0.7776 0.7596 0.3953 0.309 Uiso 0.5 1 calc R U P A 2
C1B C -0.0425(11) 0.6311(6) 0.2832(8) 0.058(4) Uani 0.5 1 d D U P B 2
H1B1 H -0.0683 0.6669 0.3030 0.069 Uiso 0.5 1 calc R U P B 2
H1B2 H -0.0591 0.6356 0.2343 0.069 Uiso 0.5 1 calc R U P B 2
C10B C -0.1107(17) 0.5778(7) 0.3758(6) 0.068(6) Uani 0.5 1 d D . P B 2
H10D H -0.1546 0.6110 0.3917 0.081 Uiso 0.5 1 calc R U P B 2
H10C H -0.0187 0.5796 0.3968 0.081 Uiso 0.5 1 calc R U P B 2
C19B C -0.2594(11) 0.5902(8) 0.2697(6) 0.059(5) Uani 0.5 1 d D U P B 2
H19C H -0.2907 0.6262 0.2863 0.071 Uiso 0.5 1 calc R U P B 2
H19D H -0.3114 0.5588 0.2836 0.071 Uiso 0.5 1 calc R U P B 2
C39B C 0.100(4) 0.7795(13) 0.3385(15) 0.159(15) Uani 0.5 1 d D . P C 2
H39D H 0.1491 0.7457 0.3305 0.239 Uiso 0.5 1 calc R U P C 2
H39E H 0.0820 0.8026 0.2980 0.239 Uiso 0.5 1 calc R U P C 2
H39F H 0.0181 0.7677 0.3510 0.239 Uiso 0.5 1 calc R U P C 2
C43B C 0.686(2) 0.7984(14) 0.3075(8) 0.142(10) Uani 0.5 1 d D U P A 2
H43A H 0.6978 0.7652 0.2801 0.213 Uiso 0.5 1 calc R U P A 2
H43B H 0.7538 0.8265 0.3044 0.213 Uiso 0.5 1 calc R U P A 2
H43C H 0.6018 0.8155 0.2916 0.213 Uiso 0.5 1 calc R U P A 2
Cl1 Cl 0.99822(16) 0.43997(10) 0.22395(10) 0.0653(7) Uani 1 1 d . . . . .
S3 S -0.3338(2) 0.57396(11) 0.03795(11) 0.0819(8) Uani 1 1 d . . . . .
S1 S 0.39639(19) 0.59733(12) 0.30158(12) 0.0860(9) Uani 1 1 d . . . . .
S2 S -0.1500(2) 0.40661(12) 0.47363(12) 0.0871(9) Uani 1 1 d . . . . .
N5 N -0.0326(6) 0.3828(4) 0.3672(3) 0.076(2) Uani 1 1 d . . . . .
H5N H -0.0274 0.3949 0.3272 0.091 Uiso 1 1 calc R U . . .
N2 N 0.1450(6) 0.5658(3) 0.2816(3) 0.072(2) Uani 1 1 d . . . . .
H2N H 0.0854 0.5402 0.2683 0.087 Uiso 1 1 calc R U . . .
N8 N 0.4638(6) 0.7272(4) 0.4849(4) 0.076(2) Uani 1 1 d . . . . .
N1 N -0.1213(6) 0.5817(3) 0.3025(3) 0.0576(19) Uani 1 1 d D U . . .
N3 N 0.2822(6) 0.5008(3) 0.2465(3) 0.071(2) Uani 1 1 d . . . . .
H3N H 0.2107 0.4819 0.2329 0.085 Uiso 1 1 calc R U . . .
N7 N -0.1812(6) 0.4828(4) 0.0828(4) 0.078(2) Uani 1 1 d . . . . .
H7N H -0.1353 0.4661 0.1175 0.093 Uiso 1 1 calc R U . . .
N4 N -0.1079(6) 0.4731(4) 0.3732(3) 0.069(2) Uani 1 1 d . . . . .
H4N H -0.0774 0.4778 0.3363 0.083 Uiso 1 1 calc R U . . .
N6 N -0.2237(6) 0.5446(3) 0.1631(4) 0.074(2) Uani 1 1 d . . . . .
H6N H -0.1713 0.5226 0.1901 0.089 Uiso 1 1 calc R U . . .
C3 C 0.2698(8) 0.5532(4) 0.2758(4) 0.063(3) Uani 1 1 d . . . . .
C4 C 0.4001(8) 0.4738(4) 0.2358(5) 0.073(3) Uani 1 1 d . . . . .
C12 C -0.0929(8) 0.4211(5) 0.4027(4) 0.068(3) Uani 1 1 d . . . . .
C11 C -0.1712(8) 0.5217(5) 0.3983(4) 0.079(3) Uani 1 1 d D . . . .
H11A H -0.1100 0.5397 0.4347 0.094 Uiso 1 1 calc R U . B 1
H11B H -0.2454 0.5076 0.4172 0.094 Uiso 1 1 calc R U . B 1
C2 C 0.1056(7) 0.6197(4) 0.3085(4) 0.082(3) Uani 1 1 d D U . . .
H2A H 0.0826 0.6474 0.2719 0.098 Uiso 1 1 calc R U . B 1
H2B H 0.1789 0.6355 0.3403 0.098 Uiso 1 1 calc R U . B 1
C21 C -0.2426(8) 0.5316(5) 0.0964(5) 0.069(3) Uani 1 1 d . . . . .
C26 C -0.0607(11) 0.4057(5) -0.0545(7) 0.098(4) Uani 1 1 d . . . . .
H22 H 0.0185 0.3924 -0.0646 0.117 Uiso 1 1 calc R U . . .
C13 C 0.0239(8) 0.3271(5) 0.3819(5) 0.066(3) Uani 1 1 d . . . . .
C18 C 0.0957(8) 0.3055(5) 0.3365(4) 0.079(3) Uani 1 1 d . . . . .
H16 H 0.1034 0.3277 0.2985 0.095 Uiso 1 1 calc R U . . .
C20 C -0.2840(7) 0.5923(4) 0.1928(4) 0.078(3) Uani 1 1 d D . . . .
H20A H -0.3606 0.5782 0.2096 0.094 Uiso 1 1 calc R U . B 1
H20B H -0.3131 0.6213 0.1583 0.094 Uiso 1 1 calc R U . B 1
C29 C 0.6034(8) 0.6382(4) 0.5297(4) 0.087(3) Uani 1 1 d . . . . .
H33A H 0.6782 0.6534 0.5122 0.104 Uiso 1 1 calc R U . . .
H33B H 0.6107 0.6507 0.5764 0.104 Uiso 1 1 calc R U . . .
C22 C -0.1803(9) 0.4547(4) 0.0209(5) 0.068(3) Uani 1 1 d . . . . .
C31 C 0.7247(8) 0.5466(4) 0.5697(4) 0.112(4) Uani 1 1 d . . . . .
H31A H 0.8014 0.5567 0.5514 0.169 Uiso 1 1 calc R U . . .
H31C H 0.7148 0.5051 0.5694 0.169 Uiso 1 1 calc R U . . .
H31B H 0.7339 0.5607 0.6153 0.169 Uiso 1 1 calc R U . . .
C23 C -0.2951(8) 0.4441(4) -0.0235(4) 0.076(3) Uani 1 1 d . . . . .
H25 H -0.3748 0.4566 -0.0132 0.091 Uiso 1 1 calc R U . . .
C28 C 0.4777(7) 0.6619(4) 0.4883(4) 0.076(3) Uani 1 1 d . . . . .
H32A H 0.4702 0.6473 0.4424 0.091 Uiso 1 1 calc R U . . .
H32B H 0.4043 0.6463 0.5067 0.091 Uiso 1 1 calc R U . . .
C15 C 0.0743(9) 0.2412(5) 0.4464(5) 0.094(3) Uani 1 1 d . . . . .
H13 H 0.0657 0.2187 0.4840 0.113 Uiso 1 1 calc R U . . .
C9 C 0.4929(9) 0.4555(4) 0.2895(4) 0.085(3) Uani 1 1 d . . . . .
H4 H 0.4810 0.4622 0.3338 0.102 Uiso 1 1 calc R U . . .
C17 C 0.1565(9) 0.2527(5) 0.3447(5) 0.089(3) Uani 1 1 d . . . . .
H15 H 0.2042 0.2391 0.3128 0.107 Uiso 1 1 calc R U . . .
C5 C 0.4168(9) 0.4623(4) 0.1715(5) 0.085(3) Uani 1 1 d . . . . .
H8 H 0.3526 0.4733 0.1351 0.101 Uiso 1 1 calc R U . . .
C6 C 0.5284(11) 0.4346(5) 0.1600(5) 0.101(4) Uani 1 1 d . . . . .
H7 H 0.5400 0.4281 0.1157 0.121 Uiso 1 1 calc R U . . .
C34 C 0.3988(9) 0.7605(5) 0.6643(5) 0.112(4) Uani 1 1 d . . . . .
H34A H 0.4836 0.7465 0.6872 0.134 Uiso 1 1 calc R U . . .
H34B H 0.4045 0.8024 0.6602 0.134 Uiso 1 1 calc R U . . .
C36 C 0.3297(7) 0.7376(4) 0.4415(4) 0.079(3) Uani 1 1 d . . . . .
H36A H 0.2638 0.7180 0.4623 0.094 Uiso 1 1 calc R U . . .
H36B H 0.3284 0.7201 0.3974 0.094 Uiso 1 1 calc R U . . .
C30 C 0.6048(8) 0.5738(5) 0.5269(4) 0.093(3) Uani 1 1 d . . . . .
H30A H 0.6006 0.5618 0.4802 0.111 Uiso 1 1 calc R U . . .
H30B H 0.5269 0.5591 0.5420 0.111 Uiso 1 1 calc R U . . .
C32 C 0.4718(8) 0.7538(4) 0.5545(5) 0.094(3) Uani 1 1 d . . . . .
H40A H 0.5576 0.7451 0.5809 0.113 Uiso 1 1 calc R U . . .
H40B H 0.4654 0.7957 0.5494 0.113 Uiso 1 1 calc R U . . .
C14 C 0.0144(8) 0.2944(5) 0.4384(5) 0.087(3) Uani 1 1 d . . . . .
H12 H -0.0322 0.3084 0.4707 0.105 Uiso 1 1 calc R U . . .
C16 C 0.1465(10) 0.2201(5) 0.4007(6) 0.099(4) Uani 1 1 d . . . . .
H14 H 0.1882 0.1842 0.4076 0.119 Uiso 1 1 calc R U . . .
C24 C -0.2924(11) 0.4145(5) -0.0839(5) 0.101(4) Uani 1 1 d . . . . .
H24 H -0.3702 0.4073 -0.1140 0.122 Uiso 1 1 calc R U . . .
C8 C 0.6052(10) 0.4268(5) 0.2771(6) 0.111(4) Uani 1 1 d . . . . .
H5 H 0.6688 0.4147 0.3132 0.133 Uiso 1 1 calc R U . . .
C27 C -0.0632(9) 0.4353(4) 0.0052(5) 0.090(3) Uani 1 1 d . . . . .
H44 H 0.0149 0.4422 0.0351 0.108 Uiso 1 1 calc R U . . .
C35 C 0.2982(10) 0.7464(5) 0.7061(5) 0.135(5) Uani 1 1 d . . . . .
H35A H 0.2136 0.7593 0.6832 0.203 Uiso 1 1 calc R U . . .
H35B H 0.3197 0.7657 0.7491 0.203 Uiso 1 1 calc R U . . .
H35C H 0.2963 0.7051 0.7130 0.203 Uiso 1 1 calc R U . . .
C25 C -0.1761(14) 0.3961(5) -0.0990(5) 0.104(4) Uani 1 1 d . . . . .
H23 H -0.1745 0.3770 -0.1396 0.125 Uiso 1 1 calc R U . . .
C7 C 0.6221(10) 0.4165(5) 0.2122(8) 0.110(5) Uani 1 1 d . . . . .
H46 H 0.6966 0.3972 0.2037 0.132 Uiso 1 1 calc R U . . .
C40 C 0.5717(8) 0.7562(4) 0.4540(5) 0.097(3) Uani 1 1 d . . . . .
H28A H 0.5592 0.7980 0.4556 0.116 Uiso 1 1 calc R U . . .
H28B H 0.6553 0.7474 0.4826 0.116 Uiso 1 1 calc R U . . .
C33 C 0.3693(9) 0.7340(5) 0.5937(5) 0.112(4) Uani 1 1 d . . . . .
H33C H 0.3699 0.6919 0.5969 0.134 Uiso 1 1 calc R U . . .
H33D H 0.2830 0.7462 0.5708 0.134 Uiso 1 1 calc R U . . .
C37 C 0.2917(10) 0.8025(5) 0.4315(5) 0.131(5) Uani 1 1 d . . . . .
H37A H 0.2861 0.8198 0.4751 0.158 Uiso 1 1 calc R U . . .
H37B H 0.3592 0.8229 0.4129 0.158 Uiso 1 1 calc R U . . .
C41 C 0.5814(9) 0.7400(5) 0.3824(5) 0.137(5) Uani 1 1 d D . . . .
H41A H 0.5724 0.6980 0.3788 0.164 Uiso 1 1 calc R U . A 1
H41B H 0.5055 0.7565 0.3532 0.164 Uiso 1 1 calc R U . A 1
C38 C 0.1641(16) 0.8089(7) 0.3854(14) 0.191(8) Uani 1 1 d D . . . .
H38A H 0.1453 0.8502 0.3808 0.229 Uiso 1 1 calc R U . C 1
H38B H 0.1757 0.7950 0.3411 0.229 Uiso 1 1 calc R U . C 1

loop_
_atom_site_aniso_label
_atom_site_aniso_U_11
_atom_site_aniso_U_22
_atom_site_aniso_U_33
_atom_site_aniso_U_23
_atom_site_aniso_U_13
_atom_site_aniso_U_12
C42A 0.107(16) 0.081(19) 0.062(16) 0.002(14) 0.045(12) 0.027(15)
C1A 0.108(10) 0.102(11) 0.109(10) -0.009(9) 0.018(8) 0.000(8)
C10A 0.137(18) 0.08(2) 0.094(17) 0.010(16) 0.020(16) 0.058(16)
C19A 0.117(10) 0.089(11) 0.112(11) -0.014(9) 0.011(9) 0.010(9)
C39A 0.064(14) 0.17(3) 0.11(2) 0.04(2) 0.010(14) 0.022(17)
C43A 0.060(10) 0.103(16) 0.102(14) 0.013(12) 0.063(11) -0.002(11)
C42B 0.31(4) 0.42(6) 0.08(2) -0.08(3) 0.13(2) -0.28(4)
C1B 0.054(7) 0.052(8) 0.069(8) 0.008(7) 0.013(6) -0.014(7)
C10B 0.093(13) 0.057(16) 0.041(12) -0.006(10) -0.023(10) 0.025(12)
C19B 0.059(7) 0.065(9) 0.050(8) -0.010(7) 0.003(6) -0.002(7)
C39B 0.16(3) 0.08(2) 0.21(4) 0.00(2) -0.06(3) -0.01(2)
C43B 0.120(14) 0.17(2) 0.140(17) -0.009(16) 0.040(14) -0.016(14)
Cl1 0.0627(12) 0.0666(18) 0.0649(14) 0.0007(13) 0.0067(10) 0.0011(12)
S3 0.0840(15) 0.073(2) 0.0786(18) 0.0064(16) -0.0119(13) 0.0096(14)
S1 0.0604(13) 0.089(2) 0.106(2) -0.0166(18) 0.0077(12) -0.0139(14)
S2 0.1018(17) 0.093(2) 0.0701(17) 0.0059(17) 0.0253(14) -0.0049(16)
N5 0.087(5) 0.081(7) 0.063(5) 0.013(5) 0.025(4) 0.010(5)
N2 0.047(4) 0.064(6) 0.105(6) -0.013(5) 0.013(4) -0.006(4)
N8 0.077(5) 0.086(7) 0.061(5) -0.005(5) 0.001(4) -0.008(5)
N1 0.055(4) 0.050(5) 0.066(5) 0.000(4) 0.008(4) 0.002(4)
N3 0.057(4) 0.064(6) 0.092(6) -0.012(5) 0.008(4) 0.007(4)
N7 0.083(5) 0.076(7) 0.068(6) -0.001(5) -0.005(4) 0.011(5)
N4 0.081(5) 0.063(6) 0.069(5) 0.006(5) 0.027(4) 0.023(5)
N6 0.071(4) 0.077(7) 0.067(5) -0.008(5) -0.005(4) 0.025(4)
C3 0.055(5) 0.064(8) 0.068(6) -0.004(6) 0.007(4) -0.003(5)
C4 0.069(6) 0.086(9) 0.069(7) -0.015(6) 0.019(5) 0.010(6)
C12 0.058(5) 0.075(9) 0.070(7) 0.001(6) 0.007(5) -0.001(6)
C11 0.085(6) 0.071(9) 0.089(7) -0.003(7) 0.041(5) 0.000(6)
C2 0.067(6) 0.061(8) 0.115(8) -0.018(6) 0.009(5) 0.006(5)
C21 0.073(6) 0.070(8) 0.057(6) -0.001(6) -0.005(5) -0.018(5)
C26 0.112(9) 0.064(9) 0.134(11) -0.003(8) 0.070(8) 0.011(7)
C13 0.054(5) 0.067(8) 0.073(7) -0.007(7) 0.003(5) 0.004(5)
C18 0.093(7) 0.074(9) 0.075(7) 0.007(6) 0.023(6) 0.023(6)
C20 0.058(5) 0.101(9) 0.072(7) 0.003(6) 0.005(4) 0.008(6)
C29 0.083(6) 0.086(9) 0.087(7) -0.012(7) 0.002(5) 0.013(7)
C22 0.078(6) 0.059(7) 0.061(6) 0.000(6) -0.001(5) 0.002(6)
C31 0.109(7) 0.119(11) 0.106(8) 0.001(8) 0.014(6) 0.031(7)
C23 0.083(6) 0.074(8) 0.063(6) -0.011(6) -0.006(5) 0.008(6)
C28 0.078(6) 0.066(8) 0.080(7) -0.003(6) 0.010(5) -0.002(6)
C15 0.099(8) 0.073(10) 0.103(9) 0.033(8) 0.001(7) 0.010(7)
C9 0.072(6) 0.102(10) 0.078(7) -0.003(7) 0.001(5) 0.006(6)
C17 0.104(8) 0.085(10) 0.079(8) -0.010(7) 0.020(6) 0.030(7)
C5 0.084(7) 0.080(9) 0.090(8) 0.004(7) 0.018(6) 0.029(6)
C6 0.120(9) 0.084(10) 0.112(10) 0.000(8) 0.059(8) 0.018(8)
C34 0.130(9) 0.111(11) 0.099(9) -0.002(8) 0.035(7) -0.019(8)
C36 0.086(6) 0.060(8) 0.079(7) -0.012(6) -0.015(5) 0.009(6)
C30 0.100(7) 0.103(10) 0.075(7) -0.008(7) 0.014(5) 0.041(7)
C32 0.093(7) 0.094(10) 0.091(8) -0.019(7) 0.005(6) -0.014(6)
C14 0.096(7) 0.080(9) 0.088(8) 0.030(7) 0.020(6) 0.007(7)
C16 0.102(8) 0.078(10) 0.110(10) -0.004(9) -0.001(7) 0.007(7)
C24 0.111(8) 0.094(11) 0.090(9) 0.006(8) -0.007(7) 0.000(8)
C8 0.065(7) 0.109(11) 0.148(12) -0.024(9) -0.010(7) 0.009(7)
C27 0.071(7) 0.077(9) 0.126(10) -0.006(8) 0.032(6) 0.008(6)
C35 0.172(11) 0.141(14) 0.089(8) 0.006(9) 0.015(8) -0.004(9)
C25 0.147(10) 0.084(10) 0.085(9) -0.002(7) 0.031(8) -0.010(9)
C7 0.066(7) 0.078(10) 0.198(15) -0.025(11) 0.051(9) 0.010(6)
C40 0.090(7) 0.102(10) 0.097(8) 0.027(8) 0.013(6) -0.020(7)
C33 0.109(8) 0.139(13) 0.088(8) -0.037(8) 0.015(6) -0.013(7)
C37 0.126(9) 0.112(13) 0.137(10) -0.005(9) -0.030(8) 0.017(9)
C41 0.118(9) 0.205(16) 0.089(9) 0.010(10) 0.024(7) -0.047(9)
C38 0.171(18) 0.106(17) 0.27(2) 0.016(17) -0.04(2) 0.038(13)

loop_
_atom_type_symbol
_atom_type_description
_atom_type_scat_dispersion_real
_atom_type_scat_dispersion_imag
_atom_type_scat_source
C C 0.0033 0.0016 'International Tables Vol C Tables 4.2.6.8 and 6.1.1.4'
H H 0.0000 0.0000 'International Tables Vol C Tables 4.2.6.8 and 6.1.1.4'
N N 0.0061 0.0033 'International Tables Vol C Tables 4.2.6.8 and 6.1.1.4'
O O 0.0106 0.0060 'International Tables Vol C Tables 4.2.6.8 and 6.1.1.4'
S S 0.1246 0.1234 'International Tables Vol C Tables 4.2.6.8 and 6.1.1.4'
Cl Cl 0.1484 0.1585 'International Tables Vol C Tables 4.2.6.8 and 6.1.1.4'

loop_
_geom_angle_atom_site_label_1
_geom_angle_atom_site_label_2
_geom_angle_atom_site_label_3
_geom_angle
C43A C42A C41 107.7(11)
N1 C1A C2 112.1(11)
N1 C10A C11 112.4(10)
N1 C19A C20 117.7(12)
C43B C42B C41 107.1(15)
N1 C1B C2 109.9(9)
N1 C10B C11 112.6(10)
N1 C19B C20 115.6(9)
C12 N5 C13 133.7(9)
C3 N2 C2 123.8(7)
C28 N8 C32 111.9(7)
C28 N8 C36 104.6(7)
C32 N8 C36 111.0(7)
C28 N8 C40 112.5(7)
C32 N8 C40 105.9(7)
C36 N8 C40 111.0(7)
C1A N1 C19A 111.7(12)
C10B N1 C19B 110.6(10)
C1A N1 C10A 107.6(12)
C19A N1 C10A 104.4(11)
C10B N1 C1B 111.2(9)
C19B N1 C1B 108.3(10)
C3 N3 C4 127.2(7)
C21 N7 C22 130.1(8)
C12 N4 C11 124.7(8)
C21 N6 C20 125.5(8)
N2 C3 N3 113.2(7)
N2 C3 S1 123.7(7)
N3 C3 S1 123.1(7)
C5 C4 C9 119.7(9)
C5 C4 N3 119.2(8)
C9 C4 N3 121.0(9)
N4 C12 N5 112.3(8)
N4 C12 S2 121.9(8)
N5 C12 S2 125.8(8)
N4 C11 C10A 114.3(10)
N4 C11 C10B 108.5(10)
N2 C2 C1B 110.6(9)
N2 C2 C1A 111.8(10)
N7 C21 N6 113.3(8)
N7 C21 S3 124.9(7)
N6 C21 S3 121.8(8)
C25 C26 C27 119.6(10)
C18 C13 C14 118.5(10)
C18 C13 N5 116.3(10)
C14 C13 N5 125.2(10)
C17 C18 C13 122.4(10)
N6 C20 C19A 111.7(10)
N6 C20 C19B 112.9(9)
C30 C29 C28 110.7(8)
C23 C22 C27 119.3(9)
C23 C22 N7 121.0(9)
C27 C22 N7 119.7(8)
C22 C23 C24 120.1(9)
N8 C28 C29 116.7(7)
C14 C15 C16 121.8(11)
C4 C9 C8 119.4(9)
C18 C17 C16 119.2(10)
C4 C5 C6 120.2(9)
C7 C6 C5 121.3(10)
C35 C34 C33 113.2(9)
N8 C36 C37 114.3(8)
C29 C30 C31 113.9(8)
C33 C32 N8 115.7(8)
C15 C14 C13 119.2(10)
C17 C16 C15 118.9(11)
C25 C24 C23 120.0(10)
C7 C8 C9 120.3(10)
C22 C27 C26 120.6(9)
C24 C25 C26 120.5(11)
C6 C7 C8 119.1(11)
C41 C40 N8 117.2(8)
C32 C33 C34 108.9(8)
C38 C37 C36 110.8(10)
C42B C41 C40 93.9(10)
C42A C41 C40 120.7(11)
C39A C38 C37 120(3)
C39B C38 C37 136(3)

loop_
_geom_bond_atom_site_label_1
_geom_bond_atom_site_label_2
_geom_bond_distance
C42A C43A 1.5000(11)
C42A C41 1.5003(10)
C1A N1 1.451(14)
C1A C2 1.547(14)
C10A N1 1.476(14)
C10A C11 1.522(14)
C19A N1 1.460(14)
C19A C20 1.500(14)
C39A C38 1.218(16)
C42B C43B 1.4999(10)
C42B C41 1.5001(10)
C1B N1 1.490(12)
C1B C2 1.549(12)
C10B N1 1.458(13)
C10B C11 1.536(15)
C19B N1 1.476(11)
C19B C20 1.519(12)
C39B C38 1.250(17)
S3 C21 1.678(9)
S1 C3 1.664(8)
S2 C12 1.668(9)
N5 C12 1.352(10)
N5 C13 1.417(10)
N2 C3 1.348(8)
N2 C2 1.438(9)
N8 C28 1.507(10)
N8 C32 1.512(9)
N8 C36 1.520(8)
N8 C40 1.524(9)
N3 C3 1.356(9)
N3 C4 1.418(9)
N7 C21 1.341(10)
N7 C22 1.401(10)
N4 C12 1.330(10)
N4 C11 1.431(10)
N6 C21 1.351(9)
N6 C20 1.441(9)
C4 C5 1.357(10)
C4 C9 1.376(10)
C26 C25 1.375(11)
C26 C27 1.381(11)
C13 C18 1.367(10)
C13 C14 1.377(11)
C18 C17 1.363(11)
C29 C30 1.481(11)
C29 C28 1.515(10)
C22 C23 1.373(9)
C22 C27 1.378(10)
C31 C30 1.512(9)
C23 C24 1.394(11)
C15 C14 1.368(12)
C15 C16 1.370(11)
C9 C8 1.397(11)
C17 C16 1.370(12)
C5 C6 1.373(10)
C6 C7 1.359(12)
C34 C35 1.483(10)
C34 C33 1.521(10)
C36 C37 1.546(12)
C32 C33 1.498(10)
C24 C25 1.358(11)
C8 C7 1.364(12)
C40 C41 1.504(11)
C37 C38 1.478(13)
